data_4110399
loop_
_publ_author_name
'Timothy W. Funk'
'Jacob M. Berlin'
'Robert H. Grubbs'

_publ_section_title
;
 Highly Active Chiral Ruthenium Catalysts for Asymmetric Ring-Closing
 Olefin Metathesis
;
_journal_name_full 'Journal of the American Chemical Society'
_journal_page_first 1840
_journal_page_last 1846
_journal_paper_doi 10.1021/ja055994d
_journal_volume 128
_journal_year 2006
_chemical_formula_moiety 'C47 H58 Cl N2 Rh'
_chemical_formula_sum 'C47 H58 Cl N2 Rh'
_chemical_formula_weight 789.31
_chemical_name_systematic
; 
 ? 
;
_space_group_IT_number 19
_symmetry_cell_setting orthorhombic
_symmetry_space_group_name_Hall 'P 2ac 2ab'
_symmetry_space_group_name_H-M 'P 21 21 21'
_atom_sites_solution_hydrogens difmap
_atom_sites_solution_primary direct
_atom_sites_solution_secondary difmap
_audit_creation_method SHELXL-97
_cell_angle_alpha 90.00
_cell_angle_beta 90.00
_cell_angle_gamma 90.00
_cell_formula_units_Z 4
_cell_length_a 12.7952(4)
_cell_length_b 17.7441(5)
_cell_length_c 18.5205(6)
_cell_measurement_reflns_used 24984
_cell_measurement_temperature 100(2)
_cell_measurement_theta_max 31.91
_cell_measurement_theta_min 2.20
_cell_volume 4204.9(2)
_computing_cell_refinement 'Bruker SAINT v6.45A'
_computing_data_collection 'Bruker SMART v5.630'
_computing_data_reduction 'Bruker SAINT v6.45A'
_computing_molecular_graphics 'Bruker XP v5.1'
_computing_publication_material 'Bruker XCIF v6.12'
_computing_structure_refinement 'Bruker XL v6.12'
_computing_structure_solution 'Bruker XS v6.12'
_diffrn_ambient_temperature 100(2)
_diffrn_measured_fraction_theta_full 0.962
_diffrn_measured_fraction_theta_max 0.962
_diffrn_measurement_device_type 'Bruker SMART 1000'
_diffrn_measurement_method '\w scans at 3 \f settings for 2q=-28; 2 for 2q=-50'
_diffrn_radiation_monochromator graphite
_diffrn_radiation_source 'normal-focus sealed tube'
_diffrn_radiation_type MoK\a
_diffrn_radiation_wavelength 0.71073
_diffrn_reflns_av_R_equivalents 0.0752
_diffrn_reflns_av_sigmaI/netI 0.0887
_diffrn_reflns_limit_h_max 19
_diffrn_reflns_limit_h_min -22
_diffrn_reflns_limit_k_max 28
_diffrn_reflns_limit_k_min -30
_diffrn_reflns_limit_l_max 31
_diffrn_reflns_limit_l_min -25
_diffrn_reflns_number 77047
_diffrn_reflns_theta_full 38.23
_diffrn_reflns_theta_max 38.23
_diffrn_reflns_theta_min 1.59
_exptl_absorpt_coefficient_mu 0.503
_exptl_absorpt_correction_T_max 0.8804
_exptl_absorpt_correction_T_min 0.8517
_exptl_absorpt_correction_type none
_exptl_crystal_colour Yellow
_exptl_crystal_density_diffrn 1.247
_exptl_crystal_density_meas 0
_exptl_crystal_description Block
_exptl_crystal_F_000 1664
_exptl_crystal_size_max 0.33
_exptl_crystal_size_mid 0.33
_exptl_crystal_size_min 0.26
_refine_diff_density_max 0.950
_refine_diff_density_min -1.174
_refine_diff_density_rms 0.073
_refine_ls_abs_structure_details 'Flack H D (1983), Acta Cryst. A39, 876-881'
_refine_ls_abs_structure_Flack -0.028(11)
_refine_ls_extinction_method none
_refine_ls_goodness_of_fit_ref 0.991
_refine_ls_hydrogen_treatment Unrestrained
_refine_ls_matrix_type 'Full matrix'
_refine_ls_number_parameters 692
_refine_ls_number_reflns 21404
_refine_ls_number_restraints 0
_refine_ls_restrained_S_all 0.991
_refine_ls_R_factor_all 0.0814
_refine_ls_R_factor_gt 0.0383
_refine_ls_shift/su_max 0.002
_refine_ls_shift/su_mean 0.000
_refine_ls_structure_factor_coef Fsqd
_refine_ls_weighting_details w=1/s^2^(Fo^2^)
_refine_ls_weighting_scheme sigma
_refine_ls_wR_factor_gt 0.0541
_refine_ls_wR_factor_ref 0.0593
_reflns_number_gt 13155
_reflns_number_total 21404
_reflns_threshold_expression >2sigma(I)
_cod_data_source_file ja055994dsi20050830_104735.cif
_cod_data_source_block dra06
_cod_depositor_comments
;
The following automatic conversions were performed:

'_atom_sites_solution_primary' value 'direct methods' was changed to
'direct'.

'_atom_sites_solution_secondary' value 'Difference Fourier map' was
changed to 'difmap'.

'_atom_sites_solution_hydrogens' value 'Difference Fourier map' was
changed to 'difmap'.

Automatic conversion script
Id: cif_fix_values 6452 2018-10-05 10:23:21Z andrius 
;
_cod_database_code 4110399

loop_
_symmetry_equiv_pos_as_xyz
'x, y, z'
'-x+1/2, -y, z+1/2'
'-x, y+1/2, -z+1/2'
'x+1/2, -y+1/2, -z'

loop_
_atom_site_label
_atom_site_type_symbol
_atom_site_fract_x
_atom_site_fract_y
_atom_site_fract_z
_atom_site_U_iso_or_equiv
_atom_site_adp_type
_atom_site_occupancy
_atom_site_symmetry_multiplicity
_atom_site_calc_flag
Rh1 Rh 0.956196(10) 0.489465(7) 0.459009(6) 0.02430(3) Uani 1 1 d
Cl1 Cl 0.80011(4) 0.42284(3) 0.43357(2) 0.04041(11) Uani 1 1 d
N1 N 0.95402(11) 0.43997(6) 0.61387(6) 0.0198(2) Uani 1 1 d
N2 N 0.83947(9) 0.52911(7) 0.59582(6) 0.0206(3) Uani 1 1 d
C1 C 0.91390(10) 0.48728(9) 0.56351(7) 0.0209(3) Uani 1 1 d
C2 C 0.89436(13) 0.44242(9) 0.68266(8) 0.0224(3) Uani 1 1 d
C3 C 0.84261(12) 0.52028(9) 0.67558(8) 0.0230(3) Uani 1 1 d
C4 C 0.81987(12) 0.37709(9) 0.69353(9) 0.0247(3) Uani 1 1 d
C5 C 0.77428(13) 0.33729(10) 0.63729(10) 0.0279(4) Uani 1 1 d
C6 C 0.70303(15) 0.28016(11) 0.65186(12) 0.0365(4) Uani 1 1 d
C7 C 0.67686(16) 0.26194(11) 0.72206(13) 0.0424(5) Uani 1 1 d
C8 C 0.72221(18) 0.30080(12) 0.77797(12) 0.0428(5) Uani 1 1 d
C9 C 0.79379(15) 0.35798(11) 0.76413(10) 0.0328(4) Uani 1 1 d
C10 C 0.90820(13) 0.57975(10) 0.71299(9) 0.0278(4) Uani 1 1 d
C11 C 0.97942(17) 0.62505(11) 0.67724(11) 0.0463(5) Uani 1 1 d
C12 C 1.0435(2) 0.67370(14) 0.71539(13) 0.0652(7) Uani 1 1 d
C13 C 1.0382(2) 0.67697(13) 0.78974(13) 0.0619(7) Uani 1 1 d
C14 C 0.9693(2) 0.63165(12) 0.82561(11) 0.0519(6) Uani 1 1 d
C15 C 0.90364(16) 0.58386(11) 0.78832(10) 0.0369(4) Uani 1 1 d
C16 C 1.03095(13) 0.38201(8) 0.60158(8) 0.0222(3) Uani 1 1 d
C17 C 1.12337(12) 0.38001(9) 0.64227(8) 0.0250(3) Uani 1 1 d
C18 C 1.19155(13) 0.31833(10) 0.63179(9) 0.0301(4) Uani 1 1 d
C19 C 1.16770(14) 0.26527(10) 0.57893(10) 0.0340(4) Uani 1 1 d
C20 C 1.07851(13) 0.27047(9) 0.53739(11) 0.0316(4) Uani 1 1 d
C21 C 1.00883(12) 0.32849(9) 0.54913(8) 0.0243(3) Uani 1 1 d
C22 C 1.14694(13) 0.44589(11) 0.69365(9) 0.0292(4) Uani 1 1 d
C23 C 1.14156(18) 0.42376(15) 0.77374(11) 0.0431(5) Uani 1 1 d
C24 C 1.24742(15) 0.48934(14) 0.67533(12) 0.0399(4) Uani 1 1 d
C25 C 1.29025(14) 0.30590(12) 0.67609(12) 0.0414(5) Uani 1 1 d
C26 C 1.2793(2) 0.23832(18) 0.72600(17) 0.0602(7) Uani 1 1 d
C27 C 1.38639(19) 0.2960(2) 0.6273(2) 0.0676(8) Uani 1 1 d
C28 C 0.76813(12) 0.58077(8) 0.56110(8) 0.0236(3) Uani 1 1 d
C29 C 0.65974(12) 0.56626(9) 0.56247(8) 0.0237(3) Uani 1 1 d
C30 C 0.59207(13) 0.62149(9) 0.53442(10) 0.0290(4) Uani 1 1 d
C31 C 0.63468(17) 0.68550(11) 0.50259(11) 0.0430(5) Uani 1 1 d
C32 C 0.74084(18) 0.69666(12) 0.49854(12) 0.0491(6) Uani 1 1 d
C33 C 0.80796(15) 0.64462(10) 0.52863(11) 0.0378(4) Uani 1 1 d
C34 C 0.62094(12) 0.49061(10) 0.59064(8) 0.0271(3) Uani 1 1 d
C35 C 0.56040(15) 0.49461(14) 0.66195(10) 0.0438(5) Uani 1 1 d
C36 C 0.56316(16) 0.44441(11) 0.53304(14) 0.0404(5) Uani 1 1 d
C37 C 0.47395(13) 0.61626(10) 0.53992(12) 0.0371(4) Uani 1 1 d
C38 C 0.4332(2) 0.67261(16) 0.59549(17) 0.0542(6) Uani 1 1 d
C39 C 0.4194(2) 0.62605(17) 0.46741(16) 0.0585(6) Uani 1 1 d
C40 C 1.11522(13) 0.50442(12) 0.48553(10) 0.0389(4) Uani 1 1 d
C41 C 1.07280(13) 0.57432(10) 0.47004(9) 0.0325(4) Uani 1 1 d
C42 C 1.0936(2) 0.61707(13) 0.40043(11) 0.0498(6) Uani 1 1 d
C43 C 1.0236(2) 0.59618(14) 0.33983(13) 0.0572(7) Uani 1 1 d
C44 C 0.97341(17) 0.52080(12) 0.34511(9) 0.0423(5) Uani 1 1 d
C45 C 1.0258(2) 0.45472(14) 0.35482(10) 0.0513(6) Uani 1 1 d
C46 C 1.1444(2) 0.44929(18) 0.36290(16) 0.0728(9) Uani 1 1 d
C47 C 1.18405(19) 0.45796(15) 0.43640(18) 0.0669(8) Uani 1 1 d
H2 H 0.9379(13) 0.4410(8) 0.7205(8) 0.016(4) Uiso 1 1 d
H3 H 0.7736(12) 0.5194(8) 0.6926(7) 0.019(4) Uiso 1 1 d
H5 H 0.7870(13) 0.3510(9) 0.5916(9) 0.022(4) Uiso 1 1 d
H6 H 0.6750(16) 0.2510(11) 0.6174(10) 0.042(6) Uiso 1 1 d
H7 H 0.6292(18) 0.2258(11) 0.7309(11) 0.046(6) Uiso 1 1 d
H8 H 0.7048(17) 0.2912(11) 0.8242(12) 0.051(6) Uiso 1 1 d
H9 H 0.8259(17) 0.3833(11) 0.8020(11) 0.052(7) Uiso 1 1 d
H11 H 0.9818(14) 0.6255(9) 0.6231(10) 0.035(5) Uiso 1 1 d
H12 H 1.088(2) 0.7060(14) 0.6914(13) 0.078(8) Uiso 1 1 d
H13 H 1.0814(17) 0.7039(12) 0.8133(11) 0.053(7) Uiso 1 1 d
H14 H 0.9659(19) 0.6322(11) 0.8741(12) 0.059(6) Uiso 1 1 d
H15 H 0.8483(15) 0.5523(10) 0.8089(10) 0.039(5) Uiso 1 1 d
H19 H 1.2132(13) 0.2276(9) 0.5714(8) 0.016(4) Uiso 1 1 d
H20 H 1.0655(15) 0.2336(10) 0.5024(10) 0.038(5) Uiso 1 1 d
H21 H 0.9467(13) 0.3319(8) 0.5243(8) 0.020(4) Uiso 1 1 d
H22 H 1.0921(10) 0.4831(8) 0.6850(7) 0.007(3) Uiso 1 1 d
H23A H 1.0791(17) 0.3944(12) 0.7846(11) 0.053(7) Uiso 1 1 d
H23B H 1.1411(16) 0.4661(12) 0.8011(11) 0.050(6) Uiso 1 1 d
H23C H 1.1950(17) 0.3939(11) 0.7886(10) 0.040(6) Uiso 1 1 d
H24A H 1.3121(18) 0.4633(12) 0.6849(12) 0.061(7) Uiso 1 1 d
H24B H 1.2447(15) 0.5355(12) 0.6981(11) 0.045(6) Uiso 1 1 d
H24C H 1.2484(16) 0.5056(14) 0.6270(12) 0.062(6) Uiso 1 1 d
H25 H 1.3020(15) 0.3519(11) 0.7053(10) 0.037(5) Uiso 1 1 d
H26A H 1.223(2) 0.2420(13) 0.7563(12) 0.055(8) Uiso 1 1 d
H26B H 1.335(2) 0.2364(14) 0.7581(14) 0.075(8) Uiso 1 1 d
H26C H 1.2769(19) 0.1897(15) 0.7048(12) 0.059(8) Uiso 1 1 d
H27A H 1.388(2) 0.2548(17) 0.6011(16) 0.093(11) Uiso 1 1 d
H27B H 1.449(2) 0.2998(12) 0.6558(13) 0.076(8) Uiso 1 1 d
H27C H 1.385(2) 0.3382(15) 0.5880(13) 0.072(8) Uiso 1 1 d
H31 H 0.5889(15) 0.7199(10) 0.4827(9) 0.036(5) Uiso 1 1 d
H32 H 0.7687(16) 0.7412(12) 0.4769(10) 0.051(6) Uiso 1 1 d
H33 H 0.8825(16) 0.6498(10) 0.5275(10) 0.041(5) Uiso 1 1 d
H34 H 0.6782(13) 0.4634(9) 0.5970(8) 0.020(4) Uiso 1 1 d
H35A H 0.5936(17) 0.5345(12) 0.6993(12) 0.064(7) Uiso 1 1 d
H35B H 0.5567(19) 0.4445(12) 0.6803(12) 0.059(7) Uiso 1 1 d
H35C H 0.4916(16) 0.5087(12) 0.6544(10) 0.052(6) Uiso 1 1 d
H36A H 0.4954(18) 0.4574(12) 0.5233(11) 0.060(7) Uiso 1 1 d
H36B H 0.5618(16) 0.3919(12) 0.5488(11) 0.054(6) Uiso 1 1 d
H36C H 0.5920(17) 0.4454(12) 0.4904(11) 0.048(7) Uiso 1 1 d
H37 H 0.4517(16) 0.5704(10) 0.5590(9) 0.041(5) Uiso 1 1 d
H38A H 0.465(2) 0.6661(13) 0.6361(13) 0.066(8) Uiso 1 1 d
H38B H 0.365(2) 0.6712(14) 0.6079(14) 0.077(9) Uiso 1 1 d
H38C H 0.4436(18) 0.7217(13) 0.5760(11) 0.058(7) Uiso 1 1 d
H39A H 0.439(2) 0.6770(15) 0.4494(14) 0.090(9) Uiso 1 1 d
H39B H 0.349(2) 0.6205(13) 0.4703(14) 0.078(8) Uiso 1 1 d
H39C H 0.4448(18) 0.5901(12) 0.4377(11) 0.055(7) Uiso 1 1 d
H40 H 1.1233(12) 0.4912(9) 0.5394(9) 0.036(4) Uiso 1 1 d
H41 H 1.0560(16) 0.6062(10) 0.5127(10) 0.043(5) Uiso 1 1 d
H42A H 1.0939(18) 0.6722(14) 0.4053(12) 0.069(7) Uiso 1 1 d
H42B H 1.179(2) 0.6050(15) 0.3848(14) 0.091(9) Uiso 1 1 d
H43A H 1.049(2) 0.6098(13) 0.2943(14) 0.083(8) Uiso 1 1 d
H43B H 0.963(3) 0.6346(15) 0.3454(15) 0.106(10) Uiso 1 1 d
H44 H 0.9010(18) 0.5211(13) 0.3289(12) 0.068(7) Uiso 1 1 d
H45 H 0.9930(12) 0.4137(9) 0.3474(8) 0.012(4) Uiso 1 1 d
H46A H 1.1681(19) 0.4066(14) 0.3438(12) 0.063(7) Uiso 1 1 d
H46B H 1.1830(19) 0.4953(16) 0.3267(13) 0.090(8) Uiso 1 1 d
H47A H 1.265(2) 0.4645(13) 0.4436(12) 0.079(8) Uiso 1 1 d
H47B H 1.183(3) 0.402(2) 0.4539(19) 0.138(12) Uiso 1 1 d

loop_
_atom_site_aniso_label
_atom_site_aniso_U_11
_atom_site_aniso_U_22
_atom_site_aniso_U_33
_atom_site_aniso_U_23
_atom_site_aniso_U_13
_atom_site_aniso_U_12
Rh1 0.02616(5) 0.02822(6) 0.01851(4) -0.00111(5) 0.00277(6) -0.00274(5)
Cl1 0.0399(3) 0.0467(3) 0.0346(2) -0.00543(19) -0.0072(2) -0.0157(2)
N1 0.0186(6) 0.0242(6) 0.0167(5) -0.0027(4) 0.0039(6) -0.0011(6)
N2 0.0184(6) 0.0239(7) 0.0197(6) -0.0026(5) 0.0021(5) -0.0011(5)
C1 0.0158(6) 0.0225(7) 0.0244(6) -0.0042(6) -0.0030(5) -0.0065(6)
C2 0.0198(8) 0.0321(9) 0.0153(7) -0.0011(6) 0.0002(6) -0.0013(6)
C3 0.0194(7) 0.0284(9) 0.0211(7) -0.0037(7) 0.0045(6) -0.0023(6)
C4 0.0199(8) 0.0247(8) 0.0295(8) 0.0034(7) 0.0011(7) 0.0020(6)
C5 0.0263(9) 0.0271(9) 0.0302(9) 0.0032(7) -0.0007(7) -0.0005(7)
C6 0.0282(10) 0.0300(10) 0.0511(12) 0.0038(9) -0.0069(9) -0.0039(8)
C7 0.0307(11) 0.0342(11) 0.0623(14) 0.0166(10) 0.0048(10) -0.0052(8)
C8 0.0425(12) 0.0449(12) 0.0411(12) 0.0173(10) 0.0119(10) 0.0009(9)
C9 0.0307(10) 0.0385(11) 0.0292(9) 0.0074(8) 0.0043(8) 0.0001(8)
C10 0.0256(9) 0.0316(9) 0.0263(8) -0.0105(7) 0.0047(7) -0.0023(7)
C11 0.0499(14) 0.0528(13) 0.0364(10) -0.0146(9) 0.0083(9) -0.0230(10)
C12 0.0683(16) 0.0701(16) 0.0574(14) -0.0178(12) 0.0065(14) -0.0412(16)
C13 0.0635(16) 0.0609(15) 0.0612(14) -0.0326(12) -0.0123(14) -0.0183(15)
C14 0.0655(16) 0.0551(13) 0.0352(10) -0.0206(9) -0.0065(12) -0.0016(12)
C15 0.0453(12) 0.0362(11) 0.0291(9) -0.0097(8) 0.0033(8) 0.0001(9)
C16 0.0190(8) 0.0244(8) 0.0233(7) 0.0005(6) 0.0039(6) -0.0007(6)
C17 0.0188(8) 0.0304(9) 0.0260(8) -0.0006(7) 0.0018(7) -0.0024(6)
C18 0.0205(8) 0.0336(10) 0.0361(9) 0.0026(8) 0.0000(7) -0.0001(7)
C19 0.0309(10) 0.0293(10) 0.0417(11) -0.0002(8) 0.0072(8) 0.0068(7)
C20 0.0360(9) 0.0285(8) 0.0304(8) -0.0051(8) 0.0025(8) 0.0014(6)
C21 0.0235(8) 0.0287(8) 0.0207(8) -0.0004(7) 0.0009(6) -0.0014(6)
C22 0.0188(8) 0.0379(10) 0.0309(9) -0.0053(8) -0.0032(7) -0.0037(7)
C23 0.0343(12) 0.0627(15) 0.0322(10) -0.0021(11) -0.0075(9) -0.0059(11)
C24 0.0298(10) 0.0455(12) 0.0446(11) -0.0046(11) -0.0030(8) -0.0087(9)
C25 0.0238(9) 0.0424(12) 0.0579(13) -0.0010(10) -0.0084(9) 0.0017(8)
C26 0.0448(16) 0.0647(19) 0.0710(19) 0.0175(15) -0.0225(15) 0.0003(13)
C27 0.0227(12) 0.080(2) 0.100(2) 0.005(2) 0.0021(14) 0.0035(12)
C28 0.0265(8) 0.0205(8) 0.0238(8) 0.0001(6) 0.0033(6) 0.0010(6)
C29 0.0266(8) 0.0219(8) 0.0225(7) -0.0020(6) 0.0023(6) -0.0005(6)
C30 0.0322(9) 0.0244(8) 0.0306(9) -0.0016(8) -0.0026(8) 0.0042(6)
C31 0.0406(12) 0.0305(10) 0.0580(13) 0.0114(9) -0.0052(10) 0.0092(9)
C32 0.0467(13) 0.0328(11) 0.0678(14) 0.0195(10) 0.0080(11) -0.0019(9)
C33 0.0302(10) 0.0318(9) 0.0513(12) 0.0085(8) 0.0057(9) -0.0031(7)
C34 0.0198(7) 0.0260(8) 0.0356(8) 0.0064(7) -0.0011(6) -0.0022(7)
C35 0.0285(11) 0.0601(15) 0.0428(10) 0.0141(10) 0.0054(8) -0.0058(10)
C36 0.0344(12) 0.0301(10) 0.0568(13) -0.0061(10) -0.0015(11) -0.0058(7)
C37 0.0273(10) 0.0382(10) 0.0458(10) 0.0008(10) -0.0057(10) 0.0076(7)
C38 0.0376(15) 0.0591(17) 0.0658(17) -0.0117(13) 0.0029(12) 0.0165(11)
C39 0.0479(15) 0.0685(18) 0.0592(15) -0.0017(14) -0.0176(13) 0.0074(12)
C40 0.0234(8) 0.0488(13) 0.0444(9) 0.0081(9) 0.0036(7) -0.0075(8)
C41 0.0336(10) 0.0386(10) 0.0251(9) -0.0019(8) 0.0074(7) -0.0087(7)
C42 0.0702(16) 0.0356(12) 0.0437(12) 0.0066(9) 0.0030(11) -0.0168(10)
C43 0.0696(19) 0.0598(15) 0.0421(12) 0.0242(11) -0.0064(12) -0.0168(13)
C44 0.0504(13) 0.0535(13) 0.0230(8) 0.0008(8) 0.0023(8) -0.0118(11)
C45 0.0757(18) 0.0491(13) 0.0291(10) -0.0119(9) 0.0205(11) -0.0162(13)
C46 0.080(2) 0.0645(18) 0.074(2) -0.0083(15) 0.0462(17) 0.0182(15)
C47 0.0353(13) 0.0608(16) 0.105(2) -0.0006(14) 0.0270(14) 0.0035(10)

loop_
_atom_type_symbol
_atom_type_description
_atom_type_scat_dispersion_real
_atom_type_scat_dispersion_imag
_atom_type_scat_source
C C 0.0033 0.0016 'International Tables Vol C Tables 4.2.6.8 and 6.1.1.4'
H H 0.0000 0.0000 'International Tables Vol C Tables 4.2.6.8 and 6.1.1.4'
N N 0.0061 0.0033 'International Tables Vol C Tables 4.2.6.8 and 6.1.1.4'
Cl Cl 0.1484 0.1585 'International Tables Vol C Tables 4.2.6.8 and 6.1.1.4'
Rh Rh -1.1178 0.9187 'International Tables Vol C Tables 4.2.6.8 and 6.1.1.4'

loop_
_geom_angle_atom_site_label_1
_geom_angle_atom_site_label_2
_geom_angle_atom_site_label_3
_geom_angle
_geom_angle_publ_flag
C1 Rh1 C40 92.18(6) yes
C1 Rh1 C41 96.31(6) yes
C40 Rh1 C41 38.10(7) yes
C1 Rh1 C44 163.40(7) yes
C40 Rh1 C44 95.46(7) yes
C41 Rh1 C44 80.94(7) yes
C1 Rh1 C45 160.50(8) yes
C40 Rh1 C45 81.38(9) yes
C41 Rh1 C45 89.93(8) yes
C44 Rh1 C45 36.03(8) yes
C1 Rh1 Cl1 87.41(4) yes
C40 Rh1 Cl1 157.28(6) yes
C41 Rh1 Cl1 164.35(5) yes
C44 Rh1 Cl1 91.14(6) yes
C45 Rh1 Cl1 91.53(7) yes
C1 N1 C16 126.28(11) ?
C1 N1 C2 112.16(12) ?
C16 N1 C2 120.46(11) ?
C1 N2 C28 126.75(12) ?
C1 N2 C3 111.37(12) ?
C28 N2 C3 121.76(12) ?
N2 C1 N1 107.65(12) ?
N2 C1 Rh1 127.39(11) ?
N1 C1 Rh1 124.91(10) ?
N1 C2 C4 114.52(13) ?
N1 C2 C3 100.04(12) ?
C4 C2 C3 115.35(13) ?
N1 C2 H2 110.6(10) ?
C4 C2 H2 105.4(10) ?
C3 C2 H2 111.1(10) ?
N2 C3 C10 113.32(13) ?
N2 C3 C2 101.02(12) ?
C10 C3 C2 110.37(13) ?
N2 C3 H3 108.1(9) ?
C10 C3 H3 112.3(9) ?
C2 C3 H3 111.3(9) ?
C5 C4 C9 118.74(16) ?
C5 C4 C2 123.69(15) ?
C9 C4 C2 117.54(15) ?
C4 C5 C6 120.10(17) ?
C4 C5 H5 119.6(11) ?
C6 C5 H5 120.1(11) ?
C7 C6 C5 120.84(19) ?
C7 C6 H6 116.0(13) ?
C5 C6 H6 123.0(13) ?
C8 C7 C6 119.34(19) ?
C8 C7 H7 120.5(13) ?
C6 C7 H7 120.2(13) ?
C7 C8 C9 120.39(19) ?
C7 C8 H8 121.2(14) ?
C9 C8 H8 118.4(14) ?
C8 C9 C4 120.59(19) ?
C8 C9 H9 120.4(13) ?
C4 C9 H9 119.0(13) ?
C11 C10 C15 118.33(17) ?
C11 C10 C3 123.38(15) ?
C15 C10 C3 117.98(16) ?
C10 C11 C12 120.52(19) ?
C10 C11 H11 120.2(10) ?
C12 C11 H11 119.2(10) ?
C13 C12 C11 120.4(2) ?
C13 C12 H12 119.0(16) ?
C11 C12 H12 120.5(16) ?
C14 C13 C12 119.5(2) ?
C14 C13 H13 120.0(15) ?
C12 C13 H13 120.3(15) ?
C13 C14 C15 120.8(2) ?
C13 C14 H14 120.7(15) ?
C15 C14 H14 118.5(15) ?
C14 C15 C10 120.43(19) ?
C14 C15 H15 126.6(11) ?
C10 C15 H15 112.9(11) ?
C21 C16 C17 122.05(14) ?
C21 C16 N1 117.35(14) ?
C17 C16 N1 120.59(13) ?
C16 C17 C18 117.80(14) ?
C16 C17 C22 118.59(14) ?
C18 C17 C22 123.57(15) ?
C19 C18 C17 119.02(15) ?
C19 C18 C25 117.58(16) ?
C17 C18 C25 123.40(16) ?
C20 C19 C18 121.90(17) ?
C20 C19 H19 120.0(10) ?
C18 C19 H19 118.1(10) ?
C21 C20 C19 119.79(17) ?
C21 C20 H20 121.1(12) ?
C19 C20 H20 119.1(12) ?
C20 C21 C16 119.30(15) ?
C20 C21 H21 121.9(9) ?
C16 C21 H21 118.8(9) ?
C23 C22 C24 112.26(16) ?
C23 C22 C17 113.24(16) ?
C24 C22 C17 114.14(15) ?
C23 C22 H22 107.4(8) ?
C24 C22 H22 103.1(8) ?
C17 C22 H22 105.7(8) ?
C22 C23 H23A 111.9(12) ?
C22 C23 H23B 109.2(13) ?
H23A C23 H23B 108.8(18) ?
C22 C23 H23C 114.1(12) ?
H23A C23 H23C 104.1(17) ?
H23B C23 H23C 108.6(18) ?
C22 C24 H24A 115.9(13) ?
C22 C24 H24B 108.2(13) ?
H24A C24 H24B 111.9(18) ?
C22 C24 H24C 112.0(13) ?
H24A C24 H24C 108.1(19) ?
H24B C24 H24C 99.4(19) ?
C26 C25 C18 111.45(18) ?
C26 C25 C27 109.9(2) ?
C18 C25 C27 111.34(19) ?
C26 C25 H25 109.4(11) ?
C18 C25 H25 107.5(11) ?
C27 C25 H25 107.1(11) ?
C25 C26 H26A 112.9(15) ?
C25 C26 H26B 110.2(16) ?
H26A C26 H26B 103(2) ?
C25 C26 H26C 117.9(15) ?
H26A C26 H26C 107(2) ?
H26B C26 H26C 105(2) ?
C25 C27 H27A 116(2) ?
C25 C27 H27B 109.8(15) ?
H27A C27 H27B 110(2) ?
C25 C27 H27C 108.3(14) ?
H27A C27 H27C 102(2) ?
H27B C27 H27C 110(2) ?
C33 C28 C29 121.38(15) ?
C33 C28 N2 118.78(15) ?
C29 C28 N2 119.82(13) ?
C30 C29 C28 118.11(14) ?
C30 C29 C34 122.66(14) ?
C28 C29 C34 119.17(14) ?
C31 C30 C29 118.94(16) ?
C31 C30 C37 117.95(16) ?
C29 C30 C37 123.06(17) ?
C32 C31 C30 121.87(18) ?
C32 C31 H31 120.7(12) ?
C30 C31 H31 117.4(12) ?
C31 C32 C33 119.80(19) ?
C31 C32 H32 120.7(13) ?
C33 C32 H32 119.5(13) ?
C32 C33 C28 119.72(18) ?
C32 C33 H33 123.1(11) ?
C28 C33 H33 117.1(11) ?
C29 C34 C35 114.77(16) ?
C29 C34 C36 112.93(14) ?
C35 C34 C36 112.34(16) ?
C29 C34 H34 104.8(10) ?
C35 C34 H34 109.2(10) ?
C36 C34 H34 101.5(11) ?
C34 C35 H35A 112.6(12) ?
C34 C35 H35B 106.8(13) ?
H35A C35 H35B 113.9(18) ?
C34 C35 H35C 111.3(12) ?
H35A C35 H35C 107.2(17) ?
H35B C35 H35C 105(2) ?
C34 C36 H36A 117.3(13) ?
C34 C36 H36B 108.1(13) ?
H36A C36 H36B 106.3(17) ?
C34 C36 H36C 114.5(14) ?
H36A C36 H36C 103(2) ?
H36B C36 H36C 107.3(18) ?
C30 C37 C39 112.9(2) ?
C30 C37 C38 110.20(18) ?
C39 C37 C38 111.30(19) ?
C30 C37 H37 112.5(12) ?
C39 C37 H37 107.1(11) ?
C38 C37 H37 102.2(11) ?
C37 C38 H38A 109.7(16) ?
C37 C38 H38B 118.9(17) ?
H38A C38 H38B 104(2) ?
C37 C38 H38C 107.2(13) ?
H38A C38 H38C 113(2) ?
H38B C38 H38C 105(2) ?
C37 C39 H39A 106.6(15) ?
C37 C39 H39B 112.9(18) ?
H39A C39 H39B 112(2) ?
C37 C39 H39C 107.0(14) ?
H39A C39 H39C 110(2) ?
H39B C39 H39C 108(2) ?
C41 C40 C47 126.35(19) ?
C41 C40 Rh1 71.71(10) ?
C47 C40 Rh1 110.69(15) ?
C41 C40 H40 116.3(9) ?
C47 C40 H40 113.6(9) ?
Rh1 C40 H40 107.1(9) ?
C40 C41 C42 123.69(18) ?
C40 C41 Rh1 70.18(10) ?
C42 C41 Rh1 113.22(13) ?
C40 C41 H41 115.5(10) ?
C42 C41 H41 115.3(10) ?
Rh1 C41 H41 109.1(11) ?
C43 C42 C41 114.31(18) ?
C43 C42 H42A 108.7(13) ?
C41 C42 H42A 114.8(13) ?
C43 C42 H42B 109.8(13) ?
C41 C42 H42B 106.6(13) ?
H42A C42 H42B 101.8(18) ?
C42 C43 C44 115.83(18) ?
C42 C43 H43A 113.8(17) ?
C44 C43 H43A 116.3(15) ?
C42 C43 H43B 102.2(16) ?
C44 C43 H43B 105.3(16) ?
H43A C43 H43B 101(2) ?
C45 C44 C43 124.8(2) ?
C45 C44 Rh1 72.79(11) ?
C43 C44 Rh1 109.56(13) ?
C45 C44 H44 120.9(14) ?
C43 C44 H44 112.6(14) ?
Rh1 C44 H44 101.7(13) ?
C44 C45 C46 123.7(2) ?
C44 C45 Rh1 71.18(11) ?
C46 C45 Rh1 109.37(16) ?
C44 C45 H45 118.2(11) ?
C46 C45 H45 116.8(11) ?
Rh1 C45 H45 100.5(10) ?
C47 C46 C45 115.5(2) ?
C47 C46 H46A 110.0(16) ?
C45 C46 H46A 110.7(16) ?
C47 C46 H46B 108.3(12) ?
C45 C46 H46B 108.7(12) ?
H46A C46 H46B 102.9(19) ?
C46 C47 C40 114.6(2) ?
C46 C47 H47A 118.2(13) ?
C40 C47 H47A 116.0(13) ?
C46 C47 H47B 101(2) ?
C40 C47 H47B 108.7(19) ?
H47A C47 H47B 95(2) ?

loop_
_geom_bond_atom_site_label_1
_geom_bond_atom_site_label_2
_geom_bond_distance
_geom_bond_publ_flag
Rh1 C1 2.0101(14) yes
Rh1 C40 2.1100(17) yes
Rh1 C41 2.1295(16) yes
Rh1 C44 2.1926(17) yes
Rh1 C45 2.2127(19) yes
Rh1 Cl1 2.3682(5) yes
N1 C1 1.3558(18) ?
N1 C16 1.4417(19) ?
N1 C2 1.4859(19) ?
N2 C1 1.3475(18) ?
N2 C28 1.4448(19) ?
N2 C3 1.4859(19) ?
C2 C4 1.514(2) ?
C2 C3 1.538(2) ?
C2 H2 0.896(16) ?
C3 C10 1.516(2) ?
C3 H3 0.937(15) ?
C4 C5 1.387(2) ?
C4 C9 1.391(2) ?
C5 C6 1.390(3) ?
C5 H5 0.895(16) ?
C6 C7 1.381(3) ?
C6 H6 0.897(19) ?
C7 C8 1.373(3) ?
C7 H7 0.90(2) ?
C8 C9 1.391(3) ?
C8 H8 0.90(2) ?
C9 H9 0.93(2) ?
C10 C11 1.384(3) ?
C10 C15 1.398(2) ?
C11 C12 1.384(3) ?
C11 H11 1.003(18) ?
C12 C13 1.380(3) ?
C12 H12 0.92(3) ?
C13 C14 1.366(3) ?
C13 H13 0.85(2) ?
C14 C15 1.379(3) ?
C14 H14 0.90(2) ?
C15 H15 0.980(19) ?
C16 C21 1.388(2) ?
C16 C17 1.403(2) ?
C17 C18 1.413(2) ?
C17 C22 1.537(2) ?
C18 C19 1.392(3) ?
C18 C25 1.522(2) ?
C19 C20 1.379(3) ?
C19 H19 0.898(16) ?
C20 C21 1.379(2) ?
C20 H20 0.936(18) ?
C21 H21 0.921(17) ?
C22 C23 1.536(3) ?
C22 C24 1.537(2) ?
C22 H22 0.977(13) ?
C23 H23A 0.98(2) ?
C23 H23B 0.91(2) ?
C23 H23C 0.91(2) ?
C24 H24A 0.96(2) ?
C24 H24B 0.92(2) ?
C24 H24C 0.94(2) ?
C25 C26 1.521(3) ?
C25 C27 1.536(3) ?
C25 H25 0.990(18) ?
C26 H26A 0.91(2) ?
C26 H26B 0.93(3) ?
C26 H26C 0.95(2) ?
C27 H27A 0.88(3) ?
C27 H27B 0.97(3) ?
C27 H27C 1.04(3) ?
C28 C33 1.380(2) ?
C28 C29 1.411(2) ?
C29 C30 1.407(2) ?
C29 C34 1.523(2) ?
C30 C31 1.391(3) ?
C30 C37 1.518(2) ?
C31 C32 1.375(3) ?
C31 H31 0.923(18) ?
C32 C33 1.379(3) ?
C32 H32 0.96(2) ?
C33 H33 0.96(2) ?
C34 C35 1.533(2) ?
C34 C36 1.535(3) ?
C34 H34 0.885(16) ?
C35 H35A 1.08(2) ?
C35 H35B 0.95(2) ?
C35 H35C 0.93(2) ?
C36 H36A 0.92(2) ?
C36 H36B 0.98(2) ?
C36 H36C 0.87(2) ?
C37 C39 1.523(3) ?
C37 C38 1.527(3) ?
C37 H37 0.933(18) ?
C38 H38A 0.86(3) ?
C38 H38B 0.91(3) ?
C38 H38C 0.95(2) ?
C39 H39A 0.99(3) ?
C39 H39B 0.90(3) ?
C39 H39C 0.90(2) ?
C40 C41 1.384(3) ?
C40 C47 1.511(3) ?
C40 H40 1.031(17) ?
C41 C42 1.519(3) ?
C41 H41 0.995(18) ?
C42 C43 1.483(3) ?
C42 H42A 0.98(2) ?
C42 H42B 1.16(3) ?
C43 C44 1.487(3) ?
C43 H43A 0.94(3) ?
C43 H43B 1.04(3) ?
C44 C45 1.362(3) ?
C44 H44 0.97(2) ?
C45 C46 1.528(4) ?
C45 H45 0.850(16) ?
C46 C47 1.461(4) ?
C46 H46A 0.89(2) ?
C46 H46B 1.17(3) ?
C47 H47A 1.05(3) ?
C47 H47B 1.04(3) ?
